data_4511875
loop_
_publ_author_name
'Harada, Jun'
'Ogawa, Keiichiro'

_publ_section_title
;
 What Molecules Are Likely or Unlikely To Undergo Pedal Motions in
 Crystals?
;
_journal_issue 10
_journal_name_full 'Crystal Growth &amp; Design'
_journal_page_first 5182
_journal_paper_doi 10.1021/cg500962y
_journal_volume 14
_journal_year 2014
_chemical_formula_moiety 'C17 H18'
_chemical_formula_sum 'C17 H18'
_chemical_formula_weight 222.31
_chemical_name_systematic
;
 ?
;
_space_group_crystal_system orthorhombic
_space_group_IT_number 61
_space_group_name_Hall '-P 2ac 2ab'
_space_group_name_H-M_alt 'P b c a'
_symmetry_space_group_name_Hall '-P 2ac 2ab'
_symmetry_space_group_name_H-M 'P b c a'
_atom_sites_solution_hydrogens geom
_atom_sites_solution_primary direct
_audit_creation_date 2014-06-16
_audit_creation_method
;
Olex2 1.2
(compiled 2014.05.21 svn.r2940 for OlexSys, GUI svn.r4846)
;
_cell_angle_alpha 90
_cell_angle_beta 90
_cell_angle_gamma 90
_cell_formula_units_Z 8
_cell_length_a 16.1474(8)
_cell_length_b 7.2794(4)
_cell_length_c 22.4687(11)
_cell_measurement_reflns_used 6227
_cell_measurement_temperature 90
_cell_measurement_theta_max 29.995
_cell_measurement_theta_min 2.522
_cell_volume 2641.0(2)
_computing_cell_refinement 'SAINT v6.28A (Bruker, 2002)'
_computing_data_collection 'SMART v5.054 (Bruker, 1998)'
_computing_data_reduction 'SAINT v6.28A (Bruker, 2002)'
_computing_molecular_graphics 'XP (Bruker, 1998)'
_computing_publication_material 'Olex2 (Dolomanov et al., 2009)'
_computing_structure_refinement 'ShelXL (Sheldrick, 2008)'
_computing_structure_solution 'ShelXS (Sheldrick, 2008)'
_diffrn_ambient_temperature 90
_diffrn_detector_area_resol_mean 8.192
_diffrn_measured_fraction_theta_full 1.000
_diffrn_measured_fraction_theta_max 1.000
_diffrn_measurement_device_type 'Bruker SMART 1000'
_diffrn_measurement_method \w_scan
_diffrn_radiation_type MoK\a
_diffrn_radiation_wavelength 0.71073
_diffrn_reflns_av_R_equivalents 0.0204
_diffrn_reflns_av_unetI/netI 0.0106
_diffrn_reflns_Laue_measured_fraction_full 1.000
_diffrn_reflns_Laue_measured_fraction_max 1.000
_diffrn_reflns_limit_h_max 22
_diffrn_reflns_limit_h_min -22
_diffrn_reflns_limit_k_max 10
_diffrn_reflns_limit_k_min -10
_diffrn_reflns_limit_l_max 31
_diffrn_reflns_limit_l_min -31
_diffrn_reflns_number 38661
_diffrn_reflns_point_group_measured_fraction_full 1.000
_diffrn_reflns_point_group_measured_fraction_max 1.000
_diffrn_reflns_theta_full 25.242
_diffrn_reflns_theta_max 30.013
_diffrn_reflns_theta_min 1.813
_diffrn_source 'sealed X-ray tube'
_exptl_absorpt_coefficient_mu 0.063
_exptl_absorpt_correction_T_max 1
_exptl_absorpt_correction_T_min 0.932722
_exptl_absorpt_correction_type multi-scan
_exptl_absorpt_process_details
'SADABS v.2.03 (Bruker,200?) was used for absorption correction. R(int) was 0.0951 before and 0.0200 after correction. The Ratio of minimum to maximum transmission is 0.9327. The \l/2 correction factor is 0.0015.'
_exptl_crystal_colour colourless
_exptl_crystal_colour_primary colourless
_exptl_crystal_density_diffrn 1.118
_exptl_crystal_description plate
_exptl_crystal_F_000 960
_exptl_crystal_size_max 0.65
_exptl_crystal_size_mid 0.4
_exptl_crystal_size_min 0.2
_refine_diff_density_max 0.369
_refine_diff_density_min -0.282
_refine_diff_density_rms 0.049
_refine_ls_extinction_method none
_refine_ls_goodness_of_fit_ref 1.069
_refine_ls_hydrogen_treatment constr
_refine_ls_matrix_type full
_refine_ls_number_parameters 158
_refine_ls_number_reflns 3852
_refine_ls_number_restraints 0
_refine_ls_restrained_S_all 1.069
_refine_ls_R_factor_all 0.0488
_refine_ls_R_factor_gt 0.0444
_refine_ls_shift/su_max 0.000
_refine_ls_shift/su_mean 0.000
_refine_ls_structure_factor_coef Fsqd
_refine_ls_weighting_details 'w=1/[\s^2^(Fo^2^)+(0.0625P)^2^+0.8477P] where P=(Fo^2^+2Fc^2^)/3'
_refine_ls_weighting_scheme calc
_refine_ls_wR_factor_gt 0.1179
_refine_ls_wR_factor_ref 0.1225
_reflns_Friedel_coverage 0.000
_reflns_number_gt 3482
_reflns_number_total 3852
_reflns_threshold_expression 'I > 2\s(I)'
_cod_data_source_file cg500962y_si_001.cif
_cod_data_source_block 246MeEST90K
_cod_depositor_comments 'Adding full bibliography for 4511872--4511883.cif.'
_cod_database_code 4511875
_shelxl_version_number 2013-4
_shelx_space_group_comment
;
The symmetry employed for this shelxl refinement is uniquely defined
by the following loop, which should always be used as a source of
symmetry information in preference to the above space-group names.
They are only intended as comments.
;
_shelx_estimated_absorpt_t_max 0.988
_shelx_estimated_absorpt_t_min 0.960
_olex2_refinement_description
;
1. Fixed Uiso
 At 1.2 times of:
  All C(H) groups
 At 1.5 times of:
  All C(H,H,H) groups, All C(H,H,H,H,H,H) groups
2. Others
 Sof(H16D)=Sof(H16E)=Sof(H16F)=1-FVAR(1)
 Sof(H16A)=Sof(H16B)=Sof(H16C)=FVAR(1)
3.a Aromatic/amide H refined with riding coordinates:
 C3(H3), C5(H5), C7(H7), C9(H9), C10(H10), C11(H11), C12(H12), C13(H13),
 C14(H14)
3.b Idealised Me refined as rotating group:
 C15(H15A,H15B,H15C), C16(H16A,H16B,H16C), C16(H16D,H16E,H16F), C17(H17A,H17B,
 H17C)
;
_olex2_submission_special_instructions 'No special instructions were received'

loop_
_space_group_symop_operation_xyz
'x, y, z'
'-x+1/2, -y, z+1/2'
'-x, y+1/2, -z+1/2'
'x+1/2, -y+1/2, -z'
'-x, -y, -z'
'x-1/2, y, -z-1/2'
'x, -y-1/2, z-1/2'
'-x-1/2, y-1/2, z'

loop_
_atom_site_label
_atom_site_type_symbol
_atom_site_fract_x
_atom_site_fract_y
_atom_site_fract_z
_atom_site_U_iso_or_equiv
_atom_site_adp_type
_atom_site_occupancy
_atom_site_site_symmetry_order
_atom_site_calc_flag
_atom_site_refinement_flags_posn
_atom_site_refinement_flags_occupancy
_atom_site_disorder_assembly
_atom_site_disorder_group
C1 C 0.04701(5) 0.27298(11) 0.47069(4) 0.01577(16) Uani 1 1 d . . . .
C2 C 0.00799(5) 0.22546(11) 0.52488(4) 0.01598(17) Uani 1 1 d . . . .
C3 C 0.05572(5) 0.17231(11) 0.57348(4) 0.01846(17) Uani 1 1 d . . . .
H3 H 0.0289 0.1394 0.6095 0.022 Uiso 1 1 calc R . . .
C4 C 0.14177(6) 0.16606(12) 0.57066(4) 0.02069(18) Uani 1 1 d . . . .
C5 C 0.17982(5) 0.21883(12) 0.51779(4) 0.02156(19) Uani 1 1 d . . . .
H5 H 0.2386 0.2192 0.5157 0.026 Uiso 1 1 calc R . . .
C6 C 0.13428(5) 0.27136(12) 0.46767(4) 0.01890(18) Uani 1 1 d . . . .
C7 C -0.00633(5) 0.32426(12) 0.41995(4) 0.01706(17) Uani 1 1 d . . . .
H7 H -0.0501 0.4083 0.4276 0.020 Uiso 1 1 calc R . . .
C8 C -0.05323(6) 0.30474(12) 0.31383(4) 0.01900(18) Uani 1 1 d . . . .
C9 C -0.04855(7) 0.19481(14) 0.26286(4) 0.0284(2) Uani 1 1 d . . . .
H9 H -0.0100 0.0963 0.2615 0.034 Uiso 1 1 calc R . . .
C10 C -0.09943(8) 0.22773(17) 0.21418(5) 0.0356(3) Uani 1 1 d . . . .
H10 H -0.0953 0.1522 0.1798 0.043 Uiso 1 1 calc R . . .
C11 C -0.15614(7) 0.37033(17) 0.21555(4) 0.0331(2) Uani 1 1 d . . . .
H11 H -0.1913 0.3919 0.1824 0.040 Uiso 1 1 calc R . . .
C12 C -0.16140(6) 0.48196(16) 0.26572(4) 0.0282(2) Uani 1 1 d . . . .
H12 H -0.2001 0.5802 0.2668 0.034 Uiso 1 1 calc R . . .
C13 C -0.11002(6) 0.44966(14) 0.31427(4) 0.02176(19) Uani 1 1 d . . . .
H13 H -0.1136 0.5271 0.3482 0.026 Uiso 1 1 calc R . . .
C14 C 0.00173(5) 0.26236(12) 0.36407(4) 0.01912(17) Uani 1 1 d . . . .
H14 H 0.0473 0.1836 0.3562 0.023 Uiso 1 1 calc R . . .
C15 C -0.08491(5) 0.22509(12) 0.53021(4) 0.01912(18) Uani 1 1 d . . . .
H15A H -0.1007 0.1854 0.5703 0.029 Uiso 1 1 calc GR . . .
H15B H -0.1084 0.1403 0.5008 0.029 Uiso 1 1 calc GR . . .
H15C H -0.1061 0.3492 0.5230 0.029 Uiso 1 1 calc GR . . .
C16 C 0.19218(7) 0.10031(15) 0.62284(5) 0.0292(2) Uani 1 1 d . . . .
H16A H 0.2422 0.1758 0.6266 0.044 Uiso 0.610(16) 1 calc GR P A 1
H16B H 0.2080 -0.0282 0.6166 0.044 Uiso 0.610(16) 1 calc GR P A 1
H16C H 0.1592 0.1105 0.6593 0.044 Uiso 0.610(16) 1 calc GR P A 1
H16D H 0.1659 -0.0085 0.6402 0.044 Uiso 0.390(16) 1 calc GR P A 2
H16E H 0.1953 0.1978 0.6528 0.044 Uiso 0.390(16) 1 calc GR P A 2
H16F H 0.2482 0.0688 0.6094 0.044 Uiso 0.390(16) 1 calc GR P A 2
C17 C 0.18198(6) 0.32740(15) 0.41272(5) 0.0258(2) Uani 1 1 d . . . .
H17A H 0.2360 0.3772 0.4245 0.039 Uiso 1 1 calc GR . . .
H17B H 0.1508 0.4214 0.3910 0.039 Uiso 1 1 calc GR . . .
H17C H 0.1901 0.2200 0.3871 0.039 Uiso 1 1 calc GR . . .

loop_
_atom_site_aniso_label
_atom_site_aniso_U_11
_atom_site_aniso_U_22
_atom_site_aniso_U_33
_atom_site_aniso_U_23
_atom_site_aniso_U_13
_atom_site_aniso_U_12
C1 0.0166(4) 0.0138(4) 0.0169(4) -0.0005(3) 0.0001(3) 0.0002(3)
C2 0.0170(4) 0.0132(4) 0.0177(4) -0.0021(3) 0.0008(3) -0.0006(3)
C3 0.0219(4) 0.0155(4) 0.0180(4) -0.0003(3) -0.0015(3) -0.0013(3)
C4 0.0226(4) 0.0158(4) 0.0236(4) 0.0003(3) -0.0058(3) -0.0007(3)
C5 0.0162(4) 0.0193(4) 0.0291(4) 0.0012(3) -0.0029(3) -0.0005(3)
C6 0.0169(4) 0.0162(4) 0.0236(4) 0.0010(3) 0.0019(3) -0.0005(3)
C7 0.0167(4) 0.0164(4) 0.0181(4) -0.0001(3) 0.0003(3) 0.0000(3)
C8 0.0226(4) 0.0202(4) 0.0142(4) -0.0004(3) 0.0026(3) -0.0039(3)
C9 0.0398(5) 0.0272(4) 0.0182(4) -0.0051(4) 0.0031(4) -0.0017(4)
C10 0.0520(7) 0.0381(6) 0.0166(4) -0.0065(4) -0.0016(4) -0.0100(5)
C11 0.0360(5) 0.0453(6) 0.0178(4) 0.0032(4) -0.0065(4) -0.0119(5)
C12 0.0255(4) 0.0381(5) 0.0210(4) 0.0037(4) -0.0028(3) -0.0008(4)
C13 0.0227(4) 0.0269(4) 0.0157(4) -0.0005(3) -0.0001(3) 0.0003(3)
C14 0.0214(4) 0.0172(4) 0.0188(4) -0.0003(3) 0.0017(3) 0.0008(3)
C15 0.0171(4) 0.0210(4) 0.0192(4) -0.0024(3) 0.0022(3) -0.0004(3)
C16 0.0306(5) 0.0264(5) 0.0306(5) 0.0038(4) -0.0125(4) 0.0015(4)
C17 0.0194(4) 0.0291(5) 0.0290(5) 0.0046(4) 0.0058(3) -0.0009(3)

loop_
_atom_type_symbol
_atom_type_description
_atom_type_scat_dispersion_real
_atom_type_scat_dispersion_imag
_atom_type_scat_source
C C 0.0033 0.0016 'International Tables Vol C Tables 4.2.6.8 and 6.1.1.4'
H H 0.0000 0.0000 'International Tables Vol C Tables 4.2.6.8 and 6.1.1.4'

loop_
_geom_angle_atom_site_label_1
_geom_angle_atom_site_label_2
_geom_angle_atom_site_label_3
_geom_angle
C2 C1 C7 117.82(7)
C6 C1 C2 118.98(8)
C6 C1 C7 123.19(7)
C1 C2 C15 120.88(7)
C3 C2 C1 119.80(8)
C3 C2 C15 119.29(8)
C2 C3 H3 119.1
C4 C3 C2 121.77(8)
C4 C3 H3 119.1
C3 C4 C16 120.99(8)
C5 C4 C3 118.08(8)
C5 C4 C16 120.92(9)
C4 C5 H5 119.0
C4 C5 C6 122.07(8)
C6 C5 H5 119.0
C1 C6 C17 123.10(8)
C5 C6 C1 119.26(8)
C5 C6 C17 117.63(8)
C1 C7 H7 117.2
C14 C7 C1 125.56(8)
C14 C7 H7 117.2
C9 C8 C14 118.45(9)
C13 C8 C9 118.21(9)
C13 C8 C14 123.34(8)
C8 C9 H9 119.5
C10 C9 C8 120.94(10)
C10 C9 H9 119.5
C9 C10 H10 119.9
C11 C10 C9 120.21(10)
C11 C10 H10 119.9
C10 C11 H11 120.1
C10 C11 C12 119.72(10)
C12 C11 H11 120.1
C11 C12 H12 120.0
C13 C12 C11 120.01(10)
C13 C12 H12 120.0
C8 C13 H13 119.6
C12 C13 C8 120.90(9)
C12 C13 H13 119.6
C7 C14 C8 126.20(8)
C7 C14 H14 116.9
C8 C14 H14 116.9
C2 C15 H15A 109.5
C2 C15 H15B 109.5
C2 C15 H15C 109.5
H15A C15 H15B 109.5
H15A C15 H15C 109.5
H15B C15 H15C 109.5
C4 C16 H16A 109.5
C4 C16 H16B 109.5
C4 C16 H16C 109.5
C4 C16 H16D 109.5
C4 C16 H16E 109.5
C4 C16 H16F 109.5
H16A C16 H16B 109.5
H16A C16 H16C 109.5
H16B C16 H16C 109.5
H16D C16 H16E 109.5
H16D C16 H16F 109.5
H16E C16 H16F 109.5
C6 C17 H17A 109.5
C6 C17 H17B 109.5
C6 C17 H17C 109.5
H17A C17 H17B 109.5
H17A C17 H17C 109.5
H17B C17 H17C 109.5

loop_
_geom_bond_atom_site_label_1
_geom_bond_atom_site_label_2
_geom_bond_distance
C1 C2 1.4137(11)
C1 C6 1.4109(12)
C1 C7 1.4769(11)
C2 C3 1.3916(12)
C2 C15 1.5049(12)
C3 H3 0.9500
C3 C4 1.3916(13)
C4 C5 1.3915(13)
C4 C16 1.5054(13)
C5 H5 0.9500
C5 C6 1.3983(12)
C6 C17 1.5112(12)
C7 H7 0.9500
C7 C14 1.3403(12)
C8 C9 1.3992(12)
C8 C13 1.3979(13)
C8 C14 1.4686(12)
C9 H9 0.9500
C9 C10 1.3887(15)
C10 H10 0.9500
C10 C11 1.3845(19)
C11 H11 0.9500
C11 C12 1.3922(15)
C12 H12 0.9500
C12 C13 1.3905(12)
C13 H13 0.9500
C14 H14 0.9500
C15 H15A 0.9800
C15 H15B 0.9800
C15 H15C 0.9800
C16 H16A 0.9800
C16 H16B 0.9800
C16 H16C 0.9800
C16 H16D 0.9800
C16 H16E 0.9800
C16 H16F 0.9800
C17 H17A 0.9800
C17 H17B 0.9800
C17 H17C 0.9800

loop_
_geom_torsion_atom_site_label_1
_geom_torsion_atom_site_label_2
_geom_torsion_atom_site_label_3
_geom_torsion_atom_site_label_4
_geom_torsion
C1 C2 C3 C4 0.66(12)
C1 C7 C14 C8 176.71(8)
C2 C1 C6 C5 1.47(12)
C2 C1 C6 C17 -177.39(8)
C2 C1 C7 C14 -133.62(9)
C2 C3 C4 C5 1.42(13)
C2 C3 C4 C16 -177.30(8)
C3 C4 C5 C6 -2.09(13)
C4 C5 C6 C1 0.65(13)
C4 C5 C6 C17 179.57(8)
C6 C1 C2 C3 -2.11(12)
C6 C1 C2 C15 -179.95(8)
C6 C1 C7 C14 47.11(13)
C7 C1 C2 C3 178.58(7)
C7 C1 C2 C15 0.74(11)
C7 C1 C6 C5 -179.26(8)
C7 C1 C6 C17 1.87(13)
C8 C9 C10 C11 -0.29(17)
C9 C8 C13 C12 0.99(14)
C9 C8 C14 C7 -164.27(9)
C9 C10 C11 C12 0.67(17)
C10 C11 C12 C13 -0.22(16)
C11 C12 C13 C8 -0.62(15)
C13 C8 C9 C10 -0.54(15)
C13 C8 C14 C7 15.82(14)
C14 C8 C9 C10 179.55(9)
C14 C8 C13 C12 -179.10(9)
C15 C2 C3 C4 178.54(8)
C16 C4 C5 C6 176.63(9)
